data_2234647
loop_
_publ_author_name
'Xu, Jun'

_publ_section_title
;
 <i>N</i>'-(2,6-Dichlorobenzylidene)furan-2-carbohydrazide
;
_journal_coeditor_code HB6741
_journal_issue 5
_journal_name_full 'Acta Crystallographica Section E'
_journal_page_first o1455
_journal_paper_doi 10.1107/S160053681201639X
_journal_volume 68
_journal_year 2012
_chemical_formula_iupac 'C12 H8 Cl2 N2 O2'
_chemical_formula_moiety 'C12 H8 Cl2 N2 O2'
_chemical_formula_sum 'C12 H8 Cl2 N2 O2'
_chemical_formula_weight 283.10
_chemical_name_systematic
;
<i>N</i>'-(2,6-Dichlorobenzylidene)furan-2-carbohydrazide
;
_space_group_IT_number 14
_symmetry_cell_setting monoclinic
_symmetry_space_group_name_Hall '-P 2ybc'
_symmetry_space_group_name_H-M 'P 1 21/c 1'
_atom_sites_solution_hydrogens geom
_atom_sites_solution_primary direct
_atom_sites_solution_secondary difmap
_cell_angle_alpha 90.00
_cell_angle_beta 91.565(5)
_cell_angle_gamma 90.00
_cell_formula_units_Z 4
_cell_length_a 4.9046(3)
_cell_length_b 19.1113(12)
_cell_length_c 12.9469(9)
_cell_measurement_reflns_used 2790
_cell_measurement_temperature 293(2)
_cell_measurement_theta_max 26.31
_cell_measurement_theta_min 3.19
_cell_volume 1213.10(14)
_computing_cell_refinement 'SAINT (Bruker, 1998)'
_computing_data_collection 'SMART (Bruker, 1998)'
_computing_data_reduction 'SAINT (Bruker, 1998)'
_computing_molecular_graphics 'SHELXTL (Sheldrick, 2008)'
_computing_publication_material 'SHELXTL (Sheldrick, 2008)'
_computing_structure_refinement 'SHELXTL (Sheldrick, 2008)'
_computing_structure_solution 'SHELXTL (Sheldrick, 2008)'
_diffrn_ambient_temperature 293(2)
_diffrn_measured_fraction_theta_full 0.996
_diffrn_measured_fraction_theta_max 0.996
_diffrn_measurement_device_type 'Bruker SMART CCD'
_diffrn_measurement_method '\w scans'
_diffrn_radiation_monochromator graphite
_diffrn_radiation_source 'fine-focus sealed tube'
_diffrn_radiation_type MoK\a
_diffrn_radiation_wavelength 0.71073
_diffrn_reflns_av_R_equivalents 0.0278
_diffrn_reflns_av_sigmaI/netI 0.0501
_diffrn_reflns_limit_h_max 6
_diffrn_reflns_limit_h_min -5
_diffrn_reflns_limit_k_max 23
_diffrn_reflns_limit_k_min -22
_diffrn_reflns_limit_l_max 15
_diffrn_reflns_limit_l_min -16
_diffrn_reflns_number 4654
_diffrn_reflns_theta_full 26.37
_diffrn_reflns_theta_max 26.37
_diffrn_reflns_theta_min 3.32
_exptl_absorpt_coefficient_mu 0.529
_exptl_absorpt_correction_T_max 0.847
_exptl_absorpt_correction_T_min 0.814
_exptl_absorpt_correction_type multi-scan
_exptl_absorpt_process_details '(SADABS; Bruker, 1998)'
_exptl_crystal_colour colorless
_exptl_crystal_density_diffrn 1.550
_exptl_crystal_density_method 'not measured'
_exptl_crystal_description block
_exptl_crystal_F_000 576
_exptl_crystal_size_max 0.21
_exptl_crystal_size_mid 0.18
_exptl_crystal_size_min 0.17
_refine_diff_density_max 0.232
_refine_diff_density_min -0.298
_refine_ls_extinction_method none
_refine_ls_goodness_of_fit_ref 1.014
_refine_ls_hydrogen_treatment constr
_refine_ls_matrix_type full
_refine_ls_number_parameters 163
_refine_ls_number_reflns 2464
_refine_ls_number_restraints 0
_refine_ls_restrained_S_all 1.014
_refine_ls_R_factor_all 0.0795
_refine_ls_R_factor_gt 0.0470
_refine_ls_shift/su_max 0.000
_refine_ls_shift/su_mean 0.000
_refine_ls_structure_factor_coef Fsqd
_refine_ls_weighting_details 'calc w=1/[\s^2^(Fo^2^)+(0.0537P)^2^+0.2769P] where P=(Fo^2^+2Fc^2^)/3'
_refine_ls_weighting_scheme calc
_refine_ls_wR_factor_gt 0.1065
_refine_ls_wR_factor_ref 0.1264
_reflns_number_gt 1679
_reflns_number_total 2464
_reflns_threshold_expression I>2\s(I)
_cod_data_source_file hb6741.cif
_cod_data_source_block I
_cod_original_sg_symbol_H-M 'P 21/c'
_cod_database_code 2234647
_cod_database_fobs_code 2234647

loop_
_symmetry_equiv_pos_as_xyz
'x, y, z'
'-x, y+1/2, -z+1/2'
'-x, -y, -z'
'x, -y-1/2, z-1/2'

loop_
_atom_site_type_symbol
_atom_site_label
_atom_site_fract_x
_atom_site_fract_y
_atom_site_fract_z
_atom_site_U_iso_or_equiv
_atom_site_adp_type
_atom_site_calc_flag
_atom_site_refinement_flags
_atom_site_occupancy
_atom_site_symmetry_multiplicity
Cl Cl1 0.43228(17) 0.43978(4) 0.09622(7) 0.0649(3) Uani d . 1 1
Cl Cl2 -0.28672(16) 0.52357(5) 0.38143(7) 0.0679(3) Uani d . 1 1
O O1 0.5843(3) 0.68141(9) 0.10167(15) 0.0429(5) Uani d . 1 1
N N1 0.1507(4) 0.63974(10) 0.09980(16) 0.0345(5) Uani d . 1 1
H H1A -0.0175 0.6482 0.0838 0.041 Uiso calc R 1 1
C C5 0.3496(5) 0.68267(12) 0.06671(19) 0.0322(6) Uani d . 1 1
N N2 0.2201(4) 0.58266(10) 0.15913(16) 0.0342(5) Uani d . 1 1
O O 0.4344(4) 0.78012(11) -0.04747(17) 0.0591(6) Uani d . 1 1
C C7 0.0788(5) 0.47943(13) 0.2441(2) 0.0367(6) Uani d . 1 1
C C4 0.2594(5) 0.72916(12) -0.0172(2) 0.0341(6) Uani d . 1 1
C C12 -0.0570(5) 0.46354(15) 0.3342(2) 0.0452(7) Uani d . 1 1
C C6 0.0226(5) 0.54460(13) 0.1877(2) 0.0357(6) Uani d . 1 1
H H6A -0.1564 0.5581 0.1729 0.043 Uiso calc R 1 1
C C3 0.0404(5) 0.72915(15) -0.0800(2) 0.0464(7) Uani d . 1 1
H H3A -0.1086 0.6993 -0.0761 0.056 Uiso calc R 1 1
C C11 -0.0117(7) 0.40168(19) 0.3879(3) 0.0630(9) Uani d . 1 1
H H11A -0.1082 0.3920 0.4471 0.076 Uiso calc R 1 1
C C8 0.2643(5) 0.42899(14) 0.2112(2) 0.0440(7) Uani d . 1 1
C C9 0.3144(6) 0.36796(16) 0.2651(3) 0.0596(9) Uani d . 1 1
H H9A 0.4412 0.3358 0.2418 0.071 Uiso calc R 1 1
C C1 0.3139(6) 0.81122(17) -0.1316(3) 0.0603(9) Uani d . 1 1
H H1B 0.3901 0.8477 -0.1686 0.072 Uiso calc R 1 1
C C10 0.1756(7) 0.35512(19) 0.3533(3) 0.0698(10) Uani d . 1 1
H H10A 0.2094 0.3141 0.3901 0.084 Uiso calc R 1 1
C C2 0.0749(6) 0.78259(17) -0.1535(2) 0.0578(8) Uani d . 1 1
H H2B -0.0466 0.7951 -0.2068 0.069 Uiso calc R 1 1

loop_
_atom_site_aniso_label
_atom_site_aniso_U_11
_atom_site_aniso_U_22
_atom_site_aniso_U_33
_atom_site_aniso_U_12
_atom_site_aniso_U_13
_atom_site_aniso_U_23
Cl1 0.0791(6) 0.0484(5) 0.0682(6) 0.0052(4) 0.0217(4) -0.0113(4)
Cl2 0.0658(5) 0.0828(7) 0.0559(5) -0.0035(4) 0.0182(4) -0.0036(5)
O1 0.0292(9) 0.0457(11) 0.0537(12) -0.0007(7) -0.0008(8) 0.0043(10)
N1 0.0292(10) 0.0329(11) 0.0413(13) 0.0004(8) 0.0004(9) 0.0082(11)
C5 0.0318(12) 0.0296(12) 0.0355(14) 0.0012(9) 0.0062(10) -0.0048(12)
N2 0.0384(11) 0.0289(10) 0.0352(12) -0.0006(9) -0.0006(9) 0.0026(10)
O 0.0528(11) 0.0557(13) 0.0682(15) -0.0172(9) -0.0062(10) 0.0223(12)
C7 0.0410(13) 0.0336(13) 0.0352(14) -0.0083(10) -0.0076(11) 0.0036(12)
C4 0.0382(12) 0.0274(12) 0.0371(14) -0.0015(10) 0.0076(11) 0.0011(12)
C12 0.0477(15) 0.0479(17) 0.0399(16) -0.0100(12) -0.0039(12) 0.0042(14)
C6 0.0349(13) 0.0362(13) 0.0359(15) -0.0011(10) -0.0002(11) 0.0022(12)
C3 0.0424(14) 0.0544(17) 0.0424(16) -0.0126(12) -0.0027(12) 0.0150(15)
C11 0.074(2) 0.067(2) 0.0473(19) -0.0242(18) -0.0090(16) 0.0222(18)
C8 0.0497(15) 0.0348(14) 0.0470(17) -0.0055(12) -0.0073(13) 0.0009(14)
C9 0.0660(19) 0.0359(16) 0.076(2) 0.0018(13) -0.0177(17) 0.0025(17)
C1 0.070(2) 0.0499(18) 0.061(2) -0.0085(15) 0.0033(17) 0.0271(18)
C10 0.085(2) 0.051(2) 0.072(3) -0.0080(17) -0.025(2) 0.025(2)
C2 0.0581(18) 0.064(2) 0.0505(19) 0.0017(15) -0.0056(14) 0.0179(18)

loop_
_atom_type_symbol
_atom_type_description
_atom_type_scat_dispersion_real
_atom_type_scat_dispersion_imag
_atom_type_scat_source
C C 0.0033 0.0016 'International Tables Vol C Tables 4.2.6.8 and 6.1.1.4'
H H 0.0000 0.0000 'International Tables Vol C Tables 4.2.6.8 and 6.1.1.4'
N N 0.0061 0.0033 'International Tables Vol C Tables 4.2.6.8 and 6.1.1.4'
O O 0.0106 0.0060 'International Tables Vol C Tables 4.2.6.8 and 6.1.1.4'
Cl Cl 0.1484 0.1585 'International Tables Vol C Tables 4.2.6.8 and 6.1.1.4'

loop_
_geom_angle_atom_site_label_1
_geom_angle_atom_site_label_2
_geom_angle_atom_site_label_3
_geom_angle
C5 N1 N2 119.29(19)
C5 N1 H1A 120.4
N2 N1 H1A 120.4
O1 C5 N1 123.3(2)
O1 C5 C4 123.3(2)
N1 C5 C4 113.4(2)
C6 N2 N1 115.94(19)
C1 O C4 106.2(2)
C12 C7 C8 115.8(2)
C12 C7 C6 121.0(2)
C8 C7 C6 123.3(2)
C3 C4 O 109.2(2)
C3 C4 C5 132.6(2)
O C4 C5 117.9(2)
C11 C12 C7 122.2(3)
C11 C12 Cl2 119.0(2)
C7 C12 Cl2 118.8(2)
N2 C6 C7 119.7(2)
N2 C6 H6A 120.2
C7 C6 H6A 120.2
C4 C3 C2 107.7(2)
C4 C3 H3A 126.2
C2 C3 H3A 126.2
C10 C11 C12 119.4(3)
C10 C11 H11A 120.3
C12 C11 H11A 120.3
C9 C8 C7 122.5(3)
C9 C8 Cl1 117.0(2)
C7 C8 Cl1 120.5(2)
C10 C9 C8 119.3(3)
C10 C9 H9A 120.4
C8 C9 H9A 120.4
C2 C1 O 110.8(3)
C2 C1 H1B 124.6
O C1 H1B 124.6
C11 C10 C9 120.8(3)
C11 C10 H10A 119.6
C9 C10 H10A 119.6
C1 C2 C3 106.1(3)
C1 C2 H2B 126.9
C3 C2 H2B 126.9

loop_
_geom_bond_atom_site_label_1
_geom_bond_atom_site_label_2
_geom_bond_distance
Cl1 C8 1.733(3)
Cl2 C12 1.731(3)
O1 C5 1.226(3)
N1 C5 1.353(3)
N1 N2 1.372(3)
N1 H1A 0.8600
C5 C4 1.463(3)
N2 C6 1.275(3)
O C1 1.362(4)
O C4 1.363(3)
C7 C12 1.392(4)
C7 C8 1.400(4)
C7 C6 1.466(3)
C4 C3 1.329(4)
C12 C11 1.387(4)
C6 H6A 0.9300
C3 C2 1.410(4)
C3 H3A 0.9300
C11 C10 1.363(5)
C11 H11A 0.9300
C8 C9 1.378(4)
C9 C10 1.367(4)
C9 H9A 0.9300
C1 C2 1.318(4)
C1 H1B 0.9300
C10 H10A 0.9300
C2 H2B 0.9300

loop_
_geom_hbond_atom_site_label_D
_geom_hbond_atom_site_label_H
_geom_hbond_atom_site_label_A
_geom_hbond_site_symmetry_A
_geom_hbond_distance_DH
_geom_hbond_distance_HA
_geom_hbond_distance_DA
_geom_hbond_angle_DHA
N1 H1A O1 1_455 0.86 2.07 2.890(2) 159

loop_
_cod_related_entry_id
_cod_related_entry_database
_cod_related_entry_code
1 ChemSpider 5270497
